data_4315401
loop_
_publ_author_name
'Lindsay J. Hounjet'
'Matthias Bierenstiel'
'Michael J. Ferguson'
'Robert McDonald'
'Martin Cowie'

_publ_section_title
;
 Coordinatively Diverse ortho-Phosphinoaniline Complexes of Ruthenium and
 Isolation of a Putative Intermediate in Ketone Transfer Hydrogenation
 Catalysis
;
_journal_name_full 'Inorganic Chemistry'
_journal_page_first 4288
_journal_page_last 4300
_journal_paper_doi 10.1021/ic100165t
_journal_volume 49
_journal_year 2010
_chemical_formula_moiety 'C29 H32 Cl N P Ru, Cl, C4 H8 O'
_chemical_formula_sum 'C33 H40 Cl2 N O P Ru'
_chemical_formula_weight 669.60
_chemical_name_systematic
; 
 ? 
;
_space_group_IT_number 14
_symmetry_cell_setting monoclinic
_symmetry_space_group_name_Hall '-P 2ybc'
_symmetry_space_group_name_H-M 'P 1 21/c 1'
_atom_sites_solution_hydrogens geom
_atom_sites_solution_primary direct
_atom_sites_solution_secondary difmap
_audit_creation_method SHELXL-97
_cell_angle_alpha 90.00
_cell_angle_beta 100.2180(10)
_cell_angle_gamma 90.00
_cell_formula_units_Z 4
_cell_length_a 15.6106(13)
_cell_length_b 11.3767(9)
_cell_length_c 18.0365(15)
_cell_measurement_reflns_used 9962
_cell_measurement_temperature 173(2)
_cell_measurement_theta_max 27.38
_cell_measurement_theta_min 2.23
_cell_volume 3152.4(4)
_computing_cell_refinement 'Bruker SAINT'
_computing_data_collection 'Bruker APEX2'
_computing_data_reduction 'Bruker SAINT'
_computing_molecular_graphics 'Bruker SHELXTL'
_computing_publication_material 'Bruker SHELXTL'
_computing_structure_refinement 'SHELXL-97 (Sheldrick, 2008)'
_computing_structure_solution 'SHELXS-97 (Sheldrick, 2008)'
_diffrn_ambient_temperature 173(2)
_diffrn_measured_fraction_theta_full 0.994
_diffrn_measured_fraction_theta_max 0.994
_diffrn_measurement_device_type 'Bruker APEX-II CCD'
_diffrn_measurement_method '\w scans'
_diffrn_radiation_monochromator graphite
_diffrn_radiation_source 'fine-focus sealed tube'
_diffrn_radiation_type MoK\a
_diffrn_radiation_wavelength 0.71073
_diffrn_reflns_av_R_equivalents 0.0416
_diffrn_reflns_av_sigmaI/netI 0.0329
_diffrn_reflns_limit_h_max 20
_diffrn_reflns_limit_h_min -20
_diffrn_reflns_limit_k_max 14
_diffrn_reflns_limit_k_min -14
_diffrn_reflns_limit_l_max 23
_diffrn_reflns_limit_l_min -23
_diffrn_reflns_number 27171
_diffrn_reflns_theta_full 27.54
_diffrn_reflns_theta_max 27.54
_diffrn_reflns_theta_min 2.13
_exptl_absorpt_coefficient_mu 0.744
_exptl_absorpt_correction_T_max 0.9429
_exptl_absorpt_correction_T_min 0.7028
_exptl_absorpt_correction_type numerical
_exptl_absorpt_process_details 'SADABS (Sheldrick, 2008)'
_exptl_crystal_colour yellow
_exptl_crystal_density_diffrn 1.411
_exptl_crystal_density_method 'not measured'
_exptl_crystal_description rod
_exptl_crystal_F_000 1384
_exptl_crystal_size_max 0.51
_exptl_crystal_size_mid 0.22
_exptl_crystal_size_min 0.08
_refine_diff_density_max 0.828
_refine_diff_density_min -0.602
_refine_diff_density_rms 0.073
_refine_ls_extinction_method none
_refine_ls_goodness_of_fit_ref 1.063
_refine_ls_hydrogen_treatment constr
_refine_ls_matrix_type full
_refine_ls_number_parameters 354
_refine_ls_number_reflns 7228
_refine_ls_number_restraints 0
_refine_ls_restrained_S_all 1.063
_refine_ls_R_factor_all 0.0479
_refine_ls_R_factor_gt 0.0350
_refine_ls_shift/su_max 0.001
_refine_ls_shift/su_mean 0.000
_refine_ls_structure_factor_coef Fsqd
_refine_ls_weighting_details 'calc w=1/[\s^2^(Fo^2^)+(0.0410P)^2^+2.4231P] where P=(Fo^2^+2Fc^2^)/3'
_refine_ls_weighting_scheme calc
_refine_ls_wR_factor_gt 0.0830
_refine_ls_wR_factor_ref 0.0897
_reflns_number_gt 5979
_reflns_number_total 7228
_reflns_threshold_expression I>2\s(I)
_cod_data_source_file ic100165t_si_001_2.cif
_cod_data_source_block 2b.C4H8O
_cod_depositor_comments
;
The following automatic conversions were performed:

'_symmetry_cell_setting' value 'Monoclinic' changed to 'monoclinic'
according to the built-in table from CIF Core dictionary named
'cif_core.dic' version 2.4.1 from 2010-06-29.

Automatic conversion script
Id: cif_fix_values 1646 2011-03-28 12:23:43Z adriana 
;
_cod_original_sg_symbol_H-M 'P 21/c'
_cod_database_code 4315401

loop_
_symmetry_equiv_pos_as_xyz
'x, y, z'
'-x, y+1/2, -z+1/2'
'-x, -y, -z'
'x, -y-1/2, z-1/2'

loop_
_atom_site_label
_atom_site_type_symbol
_atom_site_fract_x
_atom_site_fract_y
_atom_site_fract_z
_atom_site_U_iso_or_equiv
_atom_site_adp_type
_atom_site_occupancy
_atom_site_symmetry_multiplicity
_atom_site_calc_flag
_atom_site_refinement_flags
_atom_site_disorder_assembly
_atom_site_disorder_group
Ru Ru 0.318650(12) 0.650580(17) 0.094326(11) 0.02407(7) Uani 1 1 d . . .
Cl1 Cl 0.22602(4) 0.52634(6) 0.15264(3) 0.03128(14) Uani 1 1 d . . .
Cl2 Cl 0.37037(6) 0.61273(7) -0.13146(4) 0.04848(19) Uani 1 1 d . . .
P P 0.19302(4) 0.74338(6) 0.03980(3) 0.02492(14) Uani 1 1 d . . .
N N 0.27910(15) 0.53504(19) -0.00149(12) 0.0314(5) Uani 1 1 d . . .
H1N H 0.3039 0.5676 -0.0400 0.038 Uiso 1 1 calc R . .
C1 C 0.42432(17) 0.6333(3) 0.19918(16) 0.0352(6) Uani 1 1 d . . .
C2 C 0.38423(16) 0.7455(2) 0.19501(14) 0.0310(6) Uani 1 1 d . . .
H2 H 0.3503 0.7700 0.2346 0.037 Uiso 1 1 calc R . .
C3 C 0.38230(17) 0.8164(2) 0.12972(15) 0.0318(6) Uani 1 1 d . . .
H3 H 0.3469 0.8901 0.1245 0.038 Uiso 1 1 calc R . .
C4 C 0.41882(17) 0.7769(2) 0.06754(15) 0.0335(6) Uani 1 1 d . . .
C5 C 0.45172(17) 0.6619(3) 0.07127(17) 0.0371(6) Uani 1 1 d . . .
H5 H 0.4648 0.6250 0.0242 0.045 Uiso 1 1 calc R . .
C6 C 0.45791(17) 0.5916(3) 0.13709(17) 0.0382(6) Uani 1 1 d . . .
H6 H 0.4730 0.5065 0.1346 0.046 Uiso 1 1 calc R . .
C7 C 0.42977(19) 0.5625(3) 0.27104(18) 0.0464(8) Uani 1 1 d . . .
H7 H 0.3781 0.5830 0.2943 0.056 Uiso 1 1 calc R . .
C8 C 0.5114(2) 0.6027(4) 0.32490(19) 0.0570(9) Uani 1 1 d . . .
H8A H 0.5158 0.5603 0.3727 0.068 Uiso 1 1 calc R . .
H8B H 0.5077 0.6873 0.3340 0.068 Uiso 1 1 calc R . .
H8C H 0.5629 0.5861 0.3025 0.068 Uiso 1 1 calc R . .
C9 C 0.4293(2) 0.4305(3) 0.2591(2) 0.0611(10) Uani 1 1 d . . .
H9A H 0.3748 0.4073 0.2266 0.073 Uiso 1 1 calc R . .
H9B H 0.4342 0.3906 0.3078 0.073 Uiso 1 1 calc R . .
H9C H 0.4786 0.4083 0.2351 0.073 Uiso 1 1 calc R . .
C10 C 0.4250(2) 0.8542(3) 0.00119(17) 0.0436(7) Uani 1 1 d . . .
H10A H 0.4843 0.8852 0.0060 0.052 Uiso 1 1 calc R . .
H10B H 0.3839 0.9196 -0.0004 0.052 Uiso 1 1 calc R . .
H10C H 0.4109 0.8083 -0.0453 0.052 Uiso 1 1 calc R . .
C11 C 0.13568(17) 0.6295(2) -0.01985(14) 0.0313(6) Uani 1 1 d . . .
C12 C 0.18591(18) 0.5323(2) -0.03097(14) 0.0327(6) Uani 1 1 d . . .
C13 C 0.1464(2) 0.4375(3) -0.07296(18) 0.0486(8) Uani 1 1 d . . .
H13 H 0.1799 0.3705 -0.0809 0.058 Uiso 1 1 calc R . .
C14 C 0.0591(2) 0.4410(3) -0.10280(18) 0.0542(9) Uani 1 1 d . . .
H14 H 0.0327 0.3755 -0.1306 0.065 Uiso 1 1 calc R . .
C15 C 0.0093(2) 0.5371(3) -0.09317(17) 0.0509(9) Uani 1 1 d . . .
H15 H -0.0508 0.5388 -0.1147 0.061 Uiso 1 1 calc R . .
C16 C 0.04777(19) 0.6322(3) -0.05146(16) 0.0412(7) Uani 1 1 d . . .
H16 H 0.0138 0.6992 -0.0446 0.049 Uiso 1 1 calc R . .
C17 C 0.3196(2) 0.4163(3) 0.01135(19) 0.0462(7) Uani 1 1 d . . .
H17A H 0.3105 0.3725 -0.0362 0.055 Uiso 1 1 calc R . .
H17B H 0.2926 0.3737 0.0485 0.055 Uiso 1 1 calc R . .
H17C H 0.3821 0.4248 0.0302 0.055 Uiso 1 1 calc R . .
C21 C 0.20389(17) 0.8656(2) -0.02301(14) 0.0298(5) Uani 1 1 d . . .
C22 C 0.2171(2) 0.9789(2) 0.00638(17) 0.0406(7) Uani 1 1 d . . .
H22 H 0.2150 0.9930 0.0579 0.049 Uiso 1 1 calc R . .
C23 C 0.2332(2) 1.0711(3) -0.0397(2) 0.0546(9) Uani 1 1 d . . .
H23 H 0.2426 1.1481 -0.0195 0.065 Uiso 1 1 calc R . .
C24 C 0.2356(2) 1.0509(3) -0.1148(2) 0.0558(9) Uani 1 1 d . . .
H24 H 0.2465 1.1142 -0.1462 0.067 Uiso 1 1 calc R . .
C25 C 0.2225(2) 0.9404(3) -0.14391(17) 0.0469(8) Uani 1 1 d . . .
H25 H 0.2237 0.9274 -0.1957 0.056 Uiso 1 1 calc R . .
C26 C 0.20728(18) 0.8469(3) -0.09881(15) 0.0361(6) Uani 1 1 d . . .
H26 H 0.1992 0.7701 -0.1195 0.043 Uiso 1 1 calc R . .
C31 C 0.12180(16) 0.8050(2) 0.09951(14) 0.0292(5) Uani 1 1 d . . .
C32 C 0.1433(2) 0.7957(3) 0.17761(15) 0.0390(7) Uani 1 1 d . . .
H32 H 0.1934 0.7526 0.1999 0.047 Uiso 1 1 calc R . .
C33 C 0.0913(2) 0.8496(3) 0.22319(18) 0.0554(9) Uani 1 1 d . . .
H33 H 0.1062 0.8429 0.2764 0.066 Uiso 1 1 calc R . .
C34 C 0.0188(2) 0.9122(3) 0.19166(18) 0.0543(9) Uani 1 1 d . . .
H34 H -0.0165 0.9483 0.2230 0.065 Uiso 1 1 calc R . .
C35 C -0.0029(2) 0.9227(3) 0.11459(19) 0.0490(8) Uani 1 1 d . . .
H35 H -0.0531 0.9662 0.0929 0.059 Uiso 1 1 calc R . .
C36 C 0.04805(19) 0.8703(3) 0.06843(17) 0.0405(7) Uani 1 1 d . . .
H36 H 0.0329 0.8787 0.0153 0.049 Uiso 1 1 calc R . .
O1S O 0.1903(4) 0.1969(5) 0.2787(3) 0.157(2) Uani 1 1 d . . .
C1S C 0.2635(5) 0.1450(7) 0.2509(5) 0.149(3) Uani 1 1 d . . .
H1SA H 0.2675 0.0602 0.2634 0.179 Uiso 1 1 calc R . .
H1SB H 0.3183 0.1834 0.2750 0.179 Uiso 1 1 calc R . .
C2S C 0.2504(4) 0.1612(7) 0.1679(4) 0.128(3) Uani 1 1 d . . .
H2SA H 0.2908 0.2215 0.1546 0.154 Uiso 1 1 calc R . .
H2SB H 0.2610 0.0865 0.1428 0.154 Uiso 1 1 calc R . .
C3S C 0.1620(3) 0.1980(5) 0.1447(3) 0.0903(15) Uani 1 1 d . . .
H3SA H 0.1261 0.1319 0.1207 0.108 Uiso 1 1 calc R . .
H3SB H 0.1588 0.2631 0.1079 0.108 Uiso 1 1 calc R . .
C4S C 0.1299(4) 0.2376(5) 0.2134(4) 0.112(2) Uani 1 1 d . . .
H4SA H 0.1260 0.3245 0.2140 0.135 Uiso 1 1 calc R . .
H4SB H 0.0713 0.2050 0.2139 0.135 Uiso 1 1 calc R . .

loop_
_atom_site_aniso_label
_atom_site_aniso_U_11
_atom_site_aniso_U_22
_atom_site_aniso_U_33
_atom_site_aniso_U_23
_atom_site_aniso_U_13
_atom_site_aniso_U_12
Ru 0.02288(11) 0.02598(11) 0.02364(11) -0.00006(8) 0.00492(7) 0.00034(8)
Cl1 0.0305(3) 0.0357(3) 0.0279(3) 0.0044(2) 0.0060(2) -0.0038(2)
Cl2 0.0596(5) 0.0503(4) 0.0418(4) 0.0022(3) 0.0260(4) 0.0057(4)
P 0.0243(3) 0.0300(3) 0.0204(3) 0.0006(2) 0.0037(2) 0.0005(2)
N 0.0375(12) 0.0289(11) 0.0300(11) -0.0034(9) 0.0120(10) -0.0031(9)
C1 0.0216(12) 0.0477(17) 0.0342(15) 0.0068(12) -0.0008(11) 0.0011(11)
C2 0.0234(12) 0.0422(15) 0.0254(13) -0.0031(11) -0.0016(10) -0.0036(11)
C3 0.0305(13) 0.0307(13) 0.0322(14) -0.0020(11) 0.0005(11) -0.0051(10)
C4 0.0280(13) 0.0397(15) 0.0324(14) 0.0003(11) 0.0041(11) -0.0082(11)
C5 0.0253(13) 0.0496(17) 0.0375(15) -0.0021(13) 0.0083(11) -0.0036(12)
C6 0.0260(13) 0.0425(16) 0.0464(17) 0.0046(13) 0.0073(12) 0.0048(12)
C7 0.0308(15) 0.066(2) 0.0422(17) 0.0210(15) 0.0058(13) 0.0118(14)
C8 0.052(2) 0.078(2) 0.0373(17) 0.0083(17) -0.0026(15) 0.0154(18)
C9 0.047(2) 0.064(2) 0.066(2) 0.0311(19) -0.0077(17) 0.0028(17)
C10 0.0428(17) 0.0505(18) 0.0388(16) 0.0058(14) 0.0104(13) -0.0139(14)
C11 0.0308(13) 0.0410(15) 0.0219(12) -0.0005(10) 0.0039(10) -0.0089(11)
C12 0.0393(15) 0.0379(15) 0.0219(12) -0.0024(10) 0.0078(11) -0.0113(12)
C13 0.060(2) 0.0456(18) 0.0419(17) -0.0129(14) 0.0133(15) -0.0176(15)
C14 0.062(2) 0.065(2) 0.0351(17) -0.0093(15) 0.0064(15) -0.0324(19)
C15 0.0399(17) 0.080(3) 0.0295(15) 0.0011(15) -0.0016(13) -0.0281(17)
C16 0.0330(15) 0.0585(19) 0.0305(14) 0.0043(13) 0.0009(12) -0.0103(13)
C17 0.0571(19) 0.0345(16) 0.0502(19) -0.0092(13) 0.0180(15) 0.0020(14)
C21 0.0269(13) 0.0369(14) 0.0258(13) 0.0046(10) 0.0056(10) 0.0018(10)
C22 0.0497(18) 0.0347(15) 0.0387(16) 0.0035(12) 0.0115(13) 0.0035(13)
C23 0.068(2) 0.0339(16) 0.064(2) 0.0119(15) 0.0183(18) 0.0034(15)
C24 0.056(2) 0.056(2) 0.059(2) 0.0291(18) 0.0200(17) 0.0060(16)
C25 0.0438(17) 0.069(2) 0.0296(15) 0.0150(15) 0.0123(13) 0.0069(16)
C26 0.0328(14) 0.0501(17) 0.0260(13) 0.0024(12) 0.0067(11) 0.0036(12)
C31 0.0282(13) 0.0353(14) 0.0251(13) 0.0030(10) 0.0072(10) 0.0040(10)
C32 0.0426(16) 0.0469(17) 0.0290(14) 0.0064(12) 0.0101(12) 0.0165(13)
C33 0.069(2) 0.071(2) 0.0304(16) 0.0102(15) 0.0188(15) 0.0319(19)
C34 0.059(2) 0.067(2) 0.0435(18) 0.0148(16) 0.0271(16) 0.0278(17)
C35 0.0411(17) 0.060(2) 0.0491(19) 0.0145(16) 0.0174(14) 0.0224(15)
C36 0.0351(15) 0.0545(18) 0.0328(15) 0.0097(13) 0.0086(12) 0.0114(13)
O1S 0.233(6) 0.126(4) 0.131(4) 0.048(3) 0.088(4) 0.034(4)
C1S 0.134(6) 0.126(6) 0.197(9) 0.066(6) 0.054(6) 0.043(5)
C2S 0.065(3) 0.190(7) 0.132(6) -0.055(5) 0.023(4) 0.020(4)
C3S 0.080(3) 0.077(3) 0.117(4) -0.029(3) 0.028(3) 0.000(3)
C4S 0.134(5) 0.083(4) 0.136(5) 0.007(4) 0.070(5) 0.012(4)

loop_
_atom_type_symbol
_atom_type_description
_atom_type_scat_dispersion_real
_atom_type_scat_dispersion_imag
_atom_type_scat_source
C C 0.0033 0.0016 'International Tables Vol C Tables 4.2.6.8 and 6.1.1.4'
H H 0.0000 0.0000 'International Tables Vol C Tables 4.2.6.8 and 6.1.1.4'
N N 0.0061 0.0033 'International Tables Vol C Tables 4.2.6.8 and 6.1.1.4'
O O 0.0106 0.0060 'International Tables Vol C Tables 4.2.6.8 and 6.1.1.4'
P P 0.1023 0.0942 'International Tables Vol C Tables 4.2.6.8 and 6.1.1.4'
Cl Cl 0.1484 0.1585 'International Tables Vol C Tables 4.2.6.8 and 6.1.1.4'
Ru Ru -1.2594 0.8363 'International Tables Vol C Tables 4.2.6.8 and 6.1.1.4'

loop_
_geom_angle_atom_site_label_1
_geom_angle_atom_site_label_2
_geom_angle_atom_site_label_3
_geom_angle
_geom_angle_site_symmetry_1
_geom_angle_site_symmetry_3
_geom_angle_publ_flag
N Ru C3 144.02(9) . . ?
N Ru C5 91.71(10) . . ?
C3 Ru C5 66.79(11) . . ?
N Ru C2 167.86(9) . . ?
C3 Ru C2 37.93(10) . . ?
C5 Ru C2 79.06(10) . . ?
N Ru C4 109.13(9) . . ?
C3 Ru C4 37.45(10) . . ?
C5 Ru C4 36.89(10) . . ?
C2 Ru C4 67.84(10) . . ?
N Ru C6 102.18(10) . . ?
C3 Ru C6 78.27(11) . . ?
C5 Ru C6 37.01(10) . . ?
C2 Ru C6 65.71(10) . . ?
C4 Ru C6 66.45(10) . . ?
N Ru C1 131.88(10) . . ?
C3 Ru C1 66.84(10) . . ?
C5 Ru C1 66.01(10) . . ?
C2 Ru C1 36.76(10) . . ?
C4 Ru C1 78.73(10) . . ?
C6 Ru C1 35.76(10) . . ?
N Ru P 80.58(6) . . ?
C3 Ru P 92.18(7) . . ?
C5 Ru P 131.24(8) . . ?
C2 Ru P 111.43(7) . . ?
C4 Ru P 100.90(7) . . ?
C6 Ru P 167.31(8) . . ?
C1 Ru P 146.30(8) . . ?
N Ru Cl1 83.32(6) . . ?
C3 Ru Cl1 131.55(7) . . ?
C5 Ru Cl1 141.62(8) . . ?
C2 Ru Cl1 98.97(7) . . ?
C4 Ru Cl1 166.65(7) . . ?
C6 Ru Cl1 106.99(8) . . ?
C1 Ru Cl1 89.39(7) . . ?
P Ru Cl1 85.58(2) . . ?
C11 P C31 109.68(12) . . ?
C11 P C21 105.47(12) . . ?
C31 P C21 102.03(12) . . ?
C11 P Ru 102.73(9) . . ?
C31 P Ru 119.34(9) . . ?
C21 P Ru 116.89(9) . . ?
C12 N C17 113.9(2) . . ?
C12 N Ru 115.32(16) . . ?
C17 N Ru 111.82(18) . . ?
C6 C1 C2 119.1(3) . . ?
C6 C1 C7 122.1(3) . . ?
C2 C1 C7 118.8(3) . . ?
C6 C1 Ru 71.66(16) . . ?
C2 C1 Ru 68.41(14) . . ?
C7 C1 Ru 132.5(2) . . ?
C1 C2 C3 119.9(2) . . ?
C1 C2 Ru 74.83(16) . . ?
C3 C2 Ru 69.94(14) . . ?
C4 C3 C2 121.5(3) . . ?
C4 C3 Ru 73.75(15) . . ?
C2 C3 Ru 72.13(15) . . ?
C5 C4 C3 116.9(3) . . ?
C5 C4 C10 120.6(3) . . ?
C3 C4 C10 122.4(3) . . ?
C5 C4 Ru 69.80(15) . . ?
C3 C4 Ru 68.80(15) . . ?
C10 C4 Ru 133.9(2) . . ?
C4 C5 C6 122.4(3) . . ?
C4 C5 Ru 73.32(15) . . ?
C6 C5 Ru 74.61(15) . . ?
C1 C6 C5 119.9(3) . . ?
C1 C6 Ru 72.58(15) . . ?
C5 C6 Ru 68.38(15) . . ?
C1 C7 C9 114.0(3) . . ?
C1 C7 C8 107.4(3) . . ?
C9 C7 C8 111.6(3) . . ?
C16 C11 C12 119.9(3) . . ?
C16 C11 P 125.1(2) . . ?
C12 C11 P 114.9(2) . . ?
C11 C12 C13 119.1(3) . . ?
C11 C12 N 118.8(2) . . ?
C13 C12 N 122.1(3) . . ?
C14 C13 C12 120.2(3) . . ?
C15 C14 C13 121.2(3) . . ?
C14 C15 C16 119.3(3) . . ?
C11 C16 C15 120.3(3) . . ?
C26 C21 C22 119.0(3) . . ?
C26 C21 P 121.2(2) . . ?
C22 C21 P 119.5(2) . . ?
C23 C22 C21 120.0(3) . . ?
C24 C23 C22 120.1(3) . . ?
C25 C24 C23 120.1(3) . . ?
C24 C25 C26 120.8(3) . . ?
C25 C26 C21 120.0(3) . . ?
C32 C31 C36 118.6(2) . . ?
C32 C31 P 120.4(2) . . ?
C36 C31 P 120.8(2) . . ?
C31 C32 C33 120.1(3) . . ?
C34 C33 C32 120.5(3) . . ?
C33 C34 C35 120.0(3) . . ?
C34 C35 C36 120.4(3) . . ?
C35 C36 C31 120.4(3) . . ?
C4S O1S C1S 106.7(5) . . ?
O1S C1S C2S 108.8(6) . . ?
C3S C2S C1S 106.5(5) . . ?
C2S C3S C4S 107.2(5) . . ?
O1S C4S C3S 108.3(5) . . ?

loop_
_geom_bond_atom_site_label_1
_geom_bond_atom_site_label_2
_geom_bond_distance
_geom_bond_site_symmetry_2
_geom_bond_publ_flag
Ru N 2.172(2) . ?
Ru C3 2.174(3) . ?
Ru C5 2.193(3) . ?
Ru C2 2.203(2) . ?
Ru C4 2.239(3) . ?
Ru C6 2.275(3) . ?
Ru C1 2.287(3) . ?
Ru P 2.2899(7) . ?
Ru Cl1 2.3947(6) . ?
P C11 1.815(3) . ?
P C31 1.820(3) . ?
P C21 1.820(3) . ?
N C12 1.458(4) . ?
N C17 1.491(4) . ?
C1 C6 1.401(4) . ?
C1 C2 1.418(4) . ?
C1 C7 1.516(4) . ?
C2 C3 1.423(4) . ?
C3 C4 1.418(4) . ?
C4 C5 1.403(4) . ?
C4 C10 1.502(4) . ?
C5 C6 1.420(4) . ?
C7 C9 1.517(5) . ?
C7 C8 1.528(5) . ?
C11 C16 1.390(4) . ?
C11 C12 1.391(4) . ?
C12 C13 1.397(4) . ?
C13 C14 1.374(5) . ?
C14 C15 1.369(5) . ?
C15 C16 1.391(4) . ?
C21 C26 1.394(4) . ?
C21 C22 1.395(4) . ?
C22 C23 1.389(4) . ?
C23 C24 1.381(5) . ?
C24 C25 1.365(5) . ?
C25 C26 1.385(4) . ?
C31 C32 1.393(4) . ?
C31 C36 1.401(4) . ?
C32 C33 1.396(4) . ?
C33 C34 1.372(5) . ?
C34 C35 1.376(4) . ?
C35 C36 1.384(4) . ?
O1S C4S 1.449(8) . ?
O1S C1S 1.451(8) . ?
C1S C2S 1.487(9) . ?
C2S C3S 1.431(7) . ?
C3S C4S 1.486(7) . ?

loop_
_geom_hbond_atom_site_label_D
_geom_hbond_atom_site_label_H
_geom_hbond_atom_site_label_A
_geom_hbond_distance_DH
_geom_hbond_distance_HA
_geom_hbond_distance_DA
_geom_hbond_angle_DHA
_geom_hbond_site_symmetry_A
N H1N Cl2 0.93 2.16 3.081(2) 169.9 .

loop_
_geom_torsion_atom_site_label_1
_geom_torsion_atom_site_label_2
_geom_torsion_atom_site_label_3
_geom_torsion_atom_site_label_4
_geom_torsion
_geom_torsion_site_symmetry_1
_geom_torsion_site_symmetry_2
_geom_torsion_site_symmetry_3
_geom_torsion_site_symmetry_4
_geom_torsion_publ_flag
N Ru P C11 19.31(10) . . . . ?
C3 Ru P C11 163.85(11) . . . . ?
C5 Ru P C11 103.27(13) . . . . ?
C2 Ru P C11 -162.55(11) . . . . ?
C4 Ru P C11 127.15(11) . . . . ?
C6 Ru P C11 123.0(4) . . . . ?
C1 Ru P C11 -146.86(15) . . . . ?
Cl1 Ru P C11 -64.64(9) . . . . ?
N Ru P C31 140.84(12) . . . . ?
C3 Ru P C31 -74.62(12) . . . . ?
C5 Ru P C31 -135.20(14) . . . . ?
C2 Ru P C31 -41.02(13) . . . . ?
C4 Ru P C31 -111.32(12) . . . . ?
C6 Ru P C31 -115.4(4) . . . . ?
C1 Ru P C31 -25.33(17) . . . . ?
Cl1 Ru P C31 56.89(10) . . . . ?
N Ru P C21 -95.59(11) . . . . ?
C3 Ru P C21 48.95(12) . . . . ?
C5 Ru P C21 -11.63(15) . . . . ?
C2 Ru P C21 82.55(12) . . . . ?
C4 Ru P C21 12.25(12) . . . . ?
C6 Ru P C21 8.1(4) . . . . ?
C1 Ru P C21 98.24(16) . . . . ?
Cl1 Ru P C21 -179.54(10) . . . . ?
C3 Ru N C12 -106.9(2) . . . . ?
C5 Ru N C12 -157.81(18) . . . . ?
C2 Ru N C12 162.0(4) . . . . ?
C4 Ru N C12 -124.60(18) . . . . ?
C6 Ru N C12 166.36(17) . . . . ?
C1 Ru N C12 143.50(17) . . . . ?
P Ru N C12 -26.24(16) . . . . ?
Cl1 Ru N C12 60.36(17) . . . . ?
C3 Ru N C17 120.9(2) . . . . ?
C5 Ru N C17 69.98(19) . . . . ?
C2 Ru N C17 29.8(5) . . . . ?
C4 Ru N C17 103.20(19) . . . . ?
C6 Ru N C17 34.2(2) . . . . ?
C1 Ru N C17 11.3(2) . . . . ?
P Ru N C17 -158.45(18) . . . . ?
Cl1 Ru N C17 -71.84(18) . . . . ?
N Ru C1 C6 40.5(2) . . . . ?
C3 Ru C1 C6 -102.46(19) . . . . ?
C5 Ru C1 C6 -28.65(17) . . . . ?
C2 Ru C1 C6 -133.0(2) . . . . ?
C4 Ru C1 C6 -65.13(18) . . . . ?
P Ru C1 C6 -157.93(14) . . . . ?
Cl1 Ru C1 C6 120.99(17) . . . . ?
N Ru C1 C2 173.59(14) . . . . ?
C3 Ru C1 C2 30.59(15) . . . . ?
C5 Ru C1 C2 104.40(18) . . . . ?
C4 Ru C1 C2 67.92(16) . . . . ?
C6 Ru C1 C2 133.0(2) . . . . ?
P Ru C1 C2 -24.9(2) . . . . ?
Cl1 Ru C1 C2 -105.96(15) . . . . ?
N Ru C1 C7 -76.6(3) . . . . ?
C3 Ru C1 C7 140.4(3) . . . . ?
C5 Ru C1 C7 -145.8(3) . . . . ?
C2 Ru C1 C7 109.8(3) . . . . ?
C4 Ru C1 C7 177.8(3) . . . . ?
C6 Ru C1 C7 -117.1(4) . . . . ?
P Ru C1 C7 85.0(3) . . . . ?
Cl1 Ru C1 C7 3.9(3) . . . . ?
C6 C1 C2 C3 -3.0(4) . . . . ?
C7 C1 C2 C3 176.7(2) . . . . ?
Ru C1 C2 C3 -55.6(2) . . . . ?
C6 C1 C2 Ru 52.6(2) . . . . ?
C7 C1 C2 Ru -127.7(2) . . . . ?
N Ru C2 C1 -23.3(5) . . . . ?
C3 Ru C2 C1 -130.4(2) . . . . ?
C5 Ru C2 C1 -64.33(16) . . . . ?
C4 Ru C2 C1 -101.11(17) . . . . ?
C6 Ru C2 C1 -27.94(16) . . . . ?
P Ru C2 C1 165.48(13) . . . . ?
Cl1 Ru C2 C1 76.73(15) . . . . ?
N Ru C2 C3 107.1(4) . . . . ?
C5 Ru C2 C3 66.11(16) . . . . ?
C4 Ru C2 C3 29.32(16) . . . . ?
C6 Ru C2 C3 102.49(17) . . . . ?
C1 Ru C2 C3 130.4(2) . . . . ?
P Ru C2 C3 -64.09(16) . . . . ?
Cl1 Ru C2 C3 -152.83(14) . . . . ?
C1 C2 C3 C4 0.8(4) . . . . ?
Ru C2 C3 C4 -57.1(2) . . . . ?
C1 C2 C3 Ru 57.9(2) . . . . ?
N Ru C3 C4 -28.2(2) . . . . ?
C5 Ru C3 C4 29.39(16) . . . . ?
C2 Ru C3 C4 131.8(2) . . . . ?
C6 Ru C3 C4 66.42(17) . . . . ?
C1 Ru C3 C4 102.07(18) . . . . ?
P Ru C3 C4 -105.15(15) . . . . ?
Cl1 Ru C3 C4 168.82(12) . . . . ?
N Ru C3 C2 -159.99(15) . . . . ?
C5 Ru C3 C2 -102.38(17) . . . . ?
C4 Ru C3 C2 -131.8(2) . . . . ?
C6 Ru C3 C2 -65.35(16) . . . . ?
C1 Ru C3 C2 -29.70(15) . . . . ?
P Ru C3 C2 123.08(15) . . . . ?
Cl1 Ru C3 C2 37.06(19) . . . . ?
C2 C3 C4 C5 4.1(4) . . . . ?
Ru C3 C4 C5 -52.3(2) . . . . ?
C2 C3 C4 C10 -174.2(2) . . . . ?
Ru C3 C4 C10 129.5(3) . . . . ?
C2 C3 C4 Ru 56.4(2) . . . . ?
N Ru C4 C5 -65.82(18) . . . . ?
C3 Ru C4 C5 131.3(2) . . . . ?
C2 Ru C4 C5 101.61(18) . . . . ?
C6 Ru C4 C5 29.49(17) . . . . ?
C1 Ru C4 C5 64.83(17) . . . . ?
P Ru C4 C5 -149.53(15) . . . . ?
Cl1 Ru C4 C5 92.4(4) . . . . ?
N Ru C4 C3 162.90(15) . . . . ?
C5 Ru C4 C3 -131.3(2) . . . . ?
C2 Ru C4 C3 -29.67(16) . . . . ?
C6 Ru C4 C3 -101.80(18) . . . . ?
C1 Ru C4 C3 -66.46(17) . . . . ?
P Ru C4 C3 79.19(15) . . . . ?
Cl1 Ru C4 C3 -38.9(4) . . . . ?
N Ru C4 C10 47.7(3) . . . . ?
C3 Ru C4 C10 -115.2(4) . . . . ?
C5 Ru C4 C10 113.5(4) . . . . ?
C2 Ru C4 C10 -144.8(3) . . . . ?
C6 Ru C4 C10 143.0(3) . . . . ?
C1 Ru C4 C10 178.4(3) . . . . ?
P Ru C4 C10 -36.0(3) . . . . ?
Cl1 Ru C4 C10 -154.1(2) . . . . ?
C3 C4 C5 C6 -7.0(4) . . . . ?
C10 C4 C5 C6 171.3(3) . . . . ?
Ru C4 C5 C6 -58.8(2) . . . . ?
C3 C4 C5 Ru 51.8(2) . . . . ?
C10 C4 C5 Ru -129.9(2) . . . . ?
N Ru C5 C4 120.43(17) . . . . ?
C3 Ru C5 C4 -29.81(16) . . . . ?
C2 Ru C5 C4 -67.51(17) . . . . ?
C6 Ru C5 C4 -131.4(3) . . . . ?
C1 Ru C5 C4 -103.70(18) . . . . ?
P Ru C5 C4 41.5(2) . . . . ?
Cl1 Ru C5 C4 -158.19(13) . . . . ?
N Ru C5 C6 -108.13(18) . . . . ?
C3 Ru C5 C6 101.63(19) . . . . ?
C2 Ru C5 C6 63.93(18) . . . . ?
C4 Ru C5 C6 131.4(3) . . . . ?
C1 Ru C5 C6 27.74(17) . . . . ?
P Ru C5 C6 172.91(14) . . . . ?
Cl1 Ru C5 C6 -26.7(2) . . . . ?
C2 C1 C6 C5 0.2(4) . . . . ?
C7 C1 C6 C5 -179.5(3) . . . . ?
Ru C1 C6 C5 51.3(2) . . . . ?
C2 C1 C6 Ru -51.1(2) . . . . ?
C7 C1 C6 Ru 129.2(3) . . . . ?
C4 C5 C6 C1 5.0(4) . . . . ?
Ru C5 C6 C1 -53.2(2) . . . . ?
C4 C5 C6 Ru 58.2(2) . . . . ?
N Ru C6 C1 -150.33(17) . . . . ?
C3 Ru C6 C1 66.48(18) . . . . ?
C5 Ru C6 C1 133.3(3) . . . . ?
C2 Ru C6 C1 28.67(16) . . . . ?
C4 Ru C6 C1 103.91(19) . . . . ?
P Ru C6 C1 108.3(4) . . . . ?
Cl1 Ru C6 C1 -63.68(17) . . . . ?
N Ru C6 C5 76.36(18) . . . . ?
C3 Ru C6 C5 -66.83(18) . . . . ?
C2 Ru C6 C5 -104.64(19) . . . . ?
C4 Ru C6 C5 -29.40(17) . . . . ?
C1 Ru C6 C5 -133.3(3) . . . . ?
P Ru C6 C5 -25.0(5) . . . . ?
Cl1 Ru C6 C5 163.01(15) . . . . ?
C6 C1 C7 C9 -29.8(4) . . . . ?
C2 C1 C7 C9 150.5(3) . . . . ?
Ru C1 C7 C9 64.3(4) . . . . ?
C6 C1 C7 C8 94.4(3) . . . . ?
C2 C1 C7 C8 -85.3(3) . . . . ?
Ru C1 C7 C8 -171.5(2) . . . . ?
C31 P C11 C16 36.2(3) . . . . ?
C21 P C11 C16 -73.0(3) . . . . ?
Ru P C11 C16 164.1(2) . . . . ?
C31 P C11 C12 -141.56(19) . . . . ?
C21 P C11 C12 109.3(2) . . . . ?
Ru P C11 C12 -13.7(2) . . . . ?
C16 C11 C12 C13 -1.1(4) . . . . ?
P C11 C12 C13 176.8(2) . . . . ?
C16 C11 C12 N 175.9(2) . . . . ?
P C11 C12 N -6.2(3) . . . . ?
C17 N C12 C11 156.9(2) . . . . ?
Ru N C12 C11 25.6(3) . . . . ?
C17 N C12 C13 -26.2(4) . . . . ?
Ru N C12 C13 -157.4(2) . . . . ?
C11 C12 C13 C14 0.1(4) . . . . ?
N C12 C13 C14 -176.8(3) . . . . ?
C12 C13 C14 C15 1.0(5) . . . . ?
C13 C14 C15 C16 -1.0(5) . . . . ?
C12 C11 C16 C15 1.1(4) . . . . ?
P C11 C16 C15 -176.6(2) . . . . ?
C14 C15 C16 C11 -0.1(5) . . . . ?
C11 P C21 C26 -28.0(3) . . . . ?
C31 P C21 C26 -142.6(2) . . . . ?
Ru P C21 C26 85.3(2) . . . . ?
C11 P C21 C22 157.9(2) . . . . ?
C31 P C21 C22 43.3(3) . . . . ?
Ru P C21 C22 -88.7(2) . . . . ?
C26 C21 C22 C23 0.1(4) . . . . ?
P C21 C22 C23 174.2(2) . . . . ?
C21 C22 C23 C24 0.5(5) . . . . ?
C22 C23 C24 C25 -0.2(5) . . . . ?
C23 C24 C25 C26 -0.6(5) . . . . ?
C24 C25 C26 C21 1.1(5) . . . . ?
C22 C21 C26 C25 -0.8(4) . . . . ?
P C21 C26 C25 -174.9(2) . . . . ?
C11 P C31 C32 117.9(2) . . . . ?
C21 P C31 C32 -130.6(2) . . . . ?
Ru P C31 C32 -0.1(3) . . . . ?
C11 P C31 C36 -67.1(3) . . . . ?
C21 P C31 C36 44.4(3) . . . . ?
Ru P C31 C36 174.9(2) . . . . ?
C36 C31 C32 C33 0.8(5) . . . . ?
P C31 C32 C33 175.9(3) . . . . ?
C31 C32 C33 C34 -0.1(6) . . . . ?
C32 C33 C34 C35 -0.3(6) . . . . ?
C33 C34 C35 C36 0.1(6) . . . . ?
C34 C35 C36 C31 0.6(5) . . . . ?
C32 C31 C36 C35 -1.0(5) . . . . ?
P C31 C36 C35 -176.1(3) . . . . ?
C4S O1S C1S C2S 3.7(8) . . . . ?
O1S C1S C2S C3S -12.7(9) . . . . ?
C1S C2S C3S C4S 16.3(8) . . . . ?
C1S O1S C4S C3S 6.4(7) . . . . ?
C2S C3S C4S O1S -14.4(7) . . . . ?
